data_7102797
loop_
_publ_author_name
'Rankin, Matthew A.'
'Hesp, Kevin D.'
'Schatte, Gabriele'
'McDonald, Robert'
'Stradiotto, Mark'

_publ_section_title
;
 Reactivity of a coordinatively unsaturated Cp*Ru(\k2-P,O) complex
;
_journal_coden_ASTM CHCOFS
_journal_issue 2
_journal_name_full
;
 Chemical Communications (Cambridge, United Kingdom)
;
_journal_page_first 250
_journal_page_last 252
_journal_paper_doi 10.1039/b713386c
_journal_year 2008
_chemical_formula_moiety 'C37 H47 O P Ru Si'
_chemical_formula_sum 'C37 H47 O P Ru Si'
_chemical_formula_weight 667.88
_space_group_IT_number 19
_symmetry_cell_setting orthorhombic
_symmetry_space_group_name_Hall 'P 2ac 2ab'
_symmetry_space_group_name_H-M 'P 21 21 21'
_atom_sites_solution_hydrogens geom
_atom_sites_solution_primary direct
_atom_sites_solution_secondary difmap
_audit_creation_method SHELXL-97
_cell_angle_alpha 90.00
_cell_angle_beta 90.00
_cell_angle_gamma 90.00
_cell_formula_units_Z 4
_cell_length_a 13.0305(12)
_cell_length_b 14.5399(13)
_cell_length_c 17.6901(16)
_cell_measurement_reflns_used 6217
_cell_measurement_temperature 193(2)
_cell_measurement_theta_max 27.35
_cell_measurement_theta_min 2.39
_cell_volume 3351.6(5)
_computing_cell_refinement 'Bruker SAINT (Bruker, 1997)'
_computing_data_collection 'Bruker SMART (Bruker, 1997)'
_computing_data_reduction 'Bruker SAINT (Bruker, 1997)'
_computing_molecular_graphics 'Bruker SHELXTL (Bruker, 1997)'
_computing_publication_material 'Bruker SHELXTL (Bruker, 1997)'
_computing_structure_refinement 'SHELXL-97 (Sheldrick, 1997)'
_computing_structure_solution 'SHELXS-97 (Sheldrick, 1990)'
_diffrn_ambient_temperature 193(2)
_diffrn_detector_area_resol_mean 8.192
_diffrn_measured_fraction_theta_full 1.000
_diffrn_measured_fraction_theta_max 1.000
_diffrn_measurement_device_type 'Bruker PLATFORM diffractometer/SMART 1000 CCD area detector'
_diffrn_measurement_method '\w scans'
_diffrn_radiation_monochromator graphite
_diffrn_radiation_source 'fine-focus sealed tube'
_diffrn_radiation_type MoK\a
_diffrn_radiation_wavelength 0.71073
_diffrn_reflns_av_R_equivalents 0.0224
_diffrn_reflns_av_sigmaI/netI 0.0191
_diffrn_reflns_limit_h_max 16
_diffrn_reflns_limit_h_min -16
_diffrn_reflns_limit_k_max 18
_diffrn_reflns_limit_k_min -18
_diffrn_reflns_limit_l_max 22
_diffrn_reflns_limit_l_min -22
_diffrn_reflns_number 29235
_diffrn_reflns_theta_full 27.51
_diffrn_reflns_theta_max 27.51
_diffrn_reflns_theta_min 1.81
_diffrn_standards_decay_% 0
_diffrn_standards_interval_time 0
_diffrn_standards_number 0
_exptl_absorpt_coefficient_mu 0.579
_exptl_absorpt_correction_T_max 0.8833
_exptl_absorpt_correction_T_min 0.7687
_exptl_absorpt_correction_type multi-scan
_exptl_absorpt_process_details 'SADABS (Sheldrick, 1996)'
_exptl_crystal_colour yellow
_exptl_crystal_density_diffrn 1.324
_exptl_crystal_density_method 'not measured'
_exptl_crystal_description prism
_exptl_crystal_F_000 1400
_exptl_crystal_size_max 0.48
_exptl_crystal_size_mid 0.45
_exptl_crystal_size_min 0.22
_refine_diff_density_max 0.889
_refine_diff_density_min -0.287
_refine_diff_density_rms 0.078
_refine_ls_abs_structure_details 'Flack H D (1983), Acta Cryst. A39, 876-881'
_refine_ls_abs_structure_Flack -0.024(19)
_refine_ls_extinction_method none
_refine_ls_goodness_of_fit_ref 1.098
_refine_ls_hydrogen_treatment mixed
_refine_ls_matrix_type full
_refine_ls_number_parameters 382
_refine_ls_number_reflns 7686
_refine_ls_number_restraints 2
_refine_ls_restrained_S_all 1.098
_refine_ls_R_factor_all 0.0290
_refine_ls_R_factor_gt 0.0270
_refine_ls_shift/su_max 0.001
_refine_ls_shift/su_mean 0.000
_refine_ls_structure_factor_coef Fsqd
_refine_ls_weighting_details 'calc w=1/[\s^2^(Fo^2^)+(0.0444P)^2^+0.5916P] where P=(Fo^2^+2Fc^2^)/3'
_refine_ls_weighting_scheme calc
_refine_ls_wR_factor_gt 0.0695
_refine_ls_wR_factor_ref 0.0712
_reflns_number_gt 7361
_reflns_number_total 7686
_reflns_threshold_expression I>2\s(I)
_cod_data_source_file b713386c.txt
_cod_data_source_block dal0740
_cod_depositor_comments
;
The following automatic conversions were performed:
'_symmetry_cell_setting' value 'Orthorhombic' changed to 'orthorhombic'
according to '/home/saulius/struct/CIF-dictionaries/cif_core.dic'
dictionary named 'cif_core.dic' version 2.4.1 from 2010-06-29.

Automatic conversion script
Id: cif_fix_enum 1527 2010-12-29 10:47:43Z saulius 
;
_cod_database_code 7102797

loop_
_symmetry_equiv_pos_as_xyz
'x, y, z'
'-x+1/2, -y, z+1/2'
'-x, y+1/2, -z+1/2'
'x+1/2, -y+1/2, -z'

loop_
_atom_site_label
_atom_site_type_symbol
_atom_site_fract_x
_atom_site_fract_y
_atom_site_fract_z
_atom_site_U_iso_or_equiv
_atom_site_adp_type
_atom_site_occupancy
_atom_site_symmetry_multiplicity
_atom_site_calc_flag
_atom_site_refinement_flags
_atom_site_disorder_assembly
_atom_site_disorder_group
Ru Ru 0.139204(13) 0.007881(10) 0.452673(9) 0.02834(5) Uani 1 1 d D . .
H1 H 0.2276(17) 0.062(2) 0.4911(18) 0.075(8) Uiso 1 1 d D . .
H2 H 0.156(3) -0.008(2) 0.3670(4) 0.075(8) Uiso 1 1 d D . .
P P 0.13871(5) 0.15231(3) 0.39853(3) 0.02904(11) Uani 1 1 d . . .
Si Si 0.30451(5) -0.02910(4) 0.41654(3) 0.02903(12) Uani 1 1 d . . .
O O 0.35426(14) 0.03933(10) 0.34736(9) 0.0372(3) Uani 1 1 d . . .
C1 C 0.42053(19) 0.17622(16) 0.28992(14) 0.0367(5) Uani 1 1 d . . .
H1A H 0.4838 0.1800 0.3207 0.044 Uiso 1 1 calc R . .
H1B H 0.4362 0.1450 0.2416 0.044 Uiso 1 1 calc R . .
C2 C 0.33593(17) 0.12759(15) 0.33207(13) 0.0319(5) Uani 1 1 d . . .
C3 C 0.25368(18) 0.18273(15) 0.34568(12) 0.0317(4) Uani 1 1 d . . .
C3A C 0.27642(18) 0.27268(15) 0.30889(12) 0.0317(4) Uani 1 1 d . . .
C4 C 0.2180(2) 0.35219(16) 0.29959(14) 0.0388(5) Uani 1 1 d . . .
H4 H 0.1505 0.3557 0.3197 0.047 Uiso 1 1 calc R . .
C5 C 0.2597(2) 0.42662(16) 0.26040(14) 0.0426(6) Uani 1 1 d . . .
H5 H 0.2201 0.4809 0.2541 0.051 Uiso 1 1 calc R . .
C6 C 0.3573(2) 0.42301(16) 0.23061(14) 0.0444(5) Uani 1 1 d . . .
H6 H 0.3847 0.4749 0.2050 0.053 Uiso 1 1 calc R . .
C7 C 0.4158(2) 0.34350(17) 0.23804(14) 0.0415(5) Uani 1 1 d . . .
H7 H 0.4827 0.3401 0.2168 0.050 Uiso 1 1 calc R . .
C7A C 0.37498(19) 0.26965(14) 0.27683(12) 0.0345(5) Uani 1 1 d . . .
C10 C 0.1252(2) -0.10421(15) 0.53874(14) 0.0407(5) Uani 1 1 d . . .
C11 C 0.0739(2) -0.02471(16) 0.56932(13) 0.0397(5) Uani 1 1 d . . .
C12 C -0.01302(18) -0.00573(16) 0.52416(14) 0.0402(5) Uani 1 1 d . . .
C13 C -0.01423(19) -0.06894(17) 0.46271(16) 0.0421(5) Uani 1 1 d . . .
C14 C 0.0709(2) -0.13118(16) 0.47257(15) 0.0422(5) Uani 1 1 d . . .
C15 C 0.2074(2) -0.1599(2) 0.57743(18) 0.0566(7) Uani 1 1 d . . .
H15A H 0.1761 -0.1988 0.6164 0.068 Uiso 1 1 calc R . .
H15B H 0.2573 -0.1184 0.6009 0.068 Uiso 1 1 calc R . .
H15C H 0.2422 -0.1988 0.5401 0.068 Uiso 1 1 calc R . .
C16 C 0.1003(3) 0.0211(2) 0.64290(14) 0.0559(7) Uani 1 1 d . . .
H16A H 0.0959 0.0880 0.6369 0.067 Uiso 1 1 calc R . .
H16B H 0.1703 0.0042 0.6577 0.067 Uiso 1 1 calc R . .
H16C H 0.0521 0.0011 0.6820 0.067 Uiso 1 1 calc R . .
C17 C -0.1003(2) 0.0561(2) 0.54572(19) 0.0540(7) Uani 1 1 d . . .
H17A H -0.1547 0.0197 0.5695 0.065 Uiso 1 1 calc R . .
H17B H -0.1273 0.0863 0.5004 0.065 Uiso 1 1 calc R . .
H17C H -0.0758 0.1028 0.5814 0.065 Uiso 1 1 calc R . .
C18 C -0.1005(2) -0.0861(3) 0.4094(2) 0.0641(8) Uani 1 1 d . . .
H18A H -0.1394 -0.0291 0.4021 0.077 Uiso 1 1 calc R . .
H18B H -0.1457 -0.1336 0.4302 0.077 Uiso 1 1 calc R . .
H18C H -0.0730 -0.1068 0.3607 0.077 Uiso 1 1 calc R . .
C19 C 0.0852(3) -0.21713(18) 0.4268(2) 0.0570(8) Uani 1 1 d . . .
H19A H 0.1566 -0.2378 0.4308 0.068 Uiso 1 1 calc R . .
H19B H 0.0688 -0.2044 0.3737 0.068 Uiso 1 1 calc R . .
H19C H 0.0394 -0.2653 0.4459 0.068 Uiso 1 1 calc R . .
C21 C 0.13276(19) 0.25276(14) 0.46397(13) 0.0358(5) Uani 1 1 d . . .
H21 H 0.1401 0.3093 0.4322 0.043 Uiso 1 1 calc R . .
C22 C 0.2227(3) 0.2518(2) 0.5185(2) 0.0623(8) Uani 1 1 d . . .
H22A H 0.2868 0.2457 0.4900 0.075 Uiso 1 1 calc R . .
H22B H 0.2156 0.1997 0.5532 0.075 Uiso 1 1 calc R . .
H22C H 0.2237 0.3093 0.5473 0.075 Uiso 1 1 calc R . .
C23 C 0.0322(3) 0.2614(2) 0.5061(2) 0.0693(10) Uani 1 1 d . . .
H23A H -0.0248 0.2609 0.4699 0.083 Uiso 1 1 calc R . .
H23B H 0.0313 0.3192 0.5346 0.083 Uiso 1 1 calc R . .
H23C H 0.0248 0.2096 0.5412 0.083 Uiso 1 1 calc R . .
C24 C 0.0371(2) 0.1767(2) 0.32680(17) 0.0501(7) Uani 1 1 d . . .
H24 H 0.0299 0.2449 0.3218 0.060 Uiso 1 1 calc R . .
C25 C -0.0633(3) 0.1383(4) 0.3452(3) 0.0988(16) Uani 1 1 d . . .
H25A H -0.0851 0.1607 0.3949 0.119 Uiso 1 1 calc R . .
H25B H -0.0589 0.0710 0.3461 0.119 Uiso 1 1 calc R . .
H25C H -0.1133 0.1574 0.3069 0.119 Uiso 1 1 calc R . .
C26 C 0.0678(4) 0.1381(4) 0.2506(2) 0.1089(19) Uani 1 1 d . . .
H26A H 0.1341 0.1639 0.2355 0.131 Uiso 1 1 calc R . .
H26B H 0.0157 0.1543 0.2129 0.131 Uiso 1 1 calc R . .
H26C H 0.0734 0.0710 0.2541 0.131 Uiso 1 1 calc R . .
C31 C 0.41619(18) -0.02411(15) 0.48596(13) 0.0353(5) Uani 1 1 d . . .
C32 C 0.4101(2) 0.00970(18) 0.55906(13) 0.0446(5) Uani 1 1 d . . .
H32 H 0.3456 0.0292 0.5784 0.053 Uiso 1 1 calc R . .
C33 C 0.4971(2) 0.0156(2) 0.60476(16) 0.0558(7) Uani 1 1 d . . .
H33 H 0.4913 0.0387 0.6548 0.067 Uiso 1 1 calc R . .
C34 C 0.5907(2) -0.0117(2) 0.57808(19) 0.0600(7) Uani 1 1 d . . .
H34 H 0.6493 -0.0085 0.6099 0.072 Uiso 1 1 calc R . .
C35 C 0.6000(2) -0.0436(2) 0.5057(2) 0.0594(8) Uani 1 1 d . . .
H35 H 0.6652 -0.0614 0.4866 0.071 Uiso 1 1 calc R . .
C36 C 0.5137(2) -0.04963(19) 0.46043(18) 0.0485(6) Uani 1 1 d . . .
H36 H 0.5208 -0.0719 0.4102 0.058 Uiso 1 1 calc R . .
C41 C 0.32035(17) -0.14441(15) 0.36772(13) 0.0320(4) Uani 1 1 d . . .
C42 C 0.2824(2) -0.15483(18) 0.29460(15) 0.0411(5) Uani 1 1 d . . .
H42 H 0.2518 -0.1036 0.2700 0.049 Uiso 1 1 calc R . .
C43 C 0.2883(2) -0.2381(2) 0.25696(17) 0.0562(8) Uani 1 1 d . . .
H43 H 0.2625 -0.2438 0.2069 0.067 Uiso 1 1 calc R . .
C44 C 0.3319(2) -0.3131(2) 0.2927(2) 0.0610(9) Uani 1 1 d . . .
H44 H 0.3347 -0.3707 0.2675 0.073 Uiso 1 1 calc R . .
C45 C 0.3713(2) -0.30491(17) 0.3644(2) 0.0558(7) Uani 1 1 d . . .
H45 H 0.4019 -0.3564 0.3885 0.067 Uiso 1 1 calc R . .
C46 C 0.3660(2) -0.22088(16) 0.40152(15) 0.0426(5) Uani 1 1 d . . .
H46 H 0.3941 -0.2153 0.4509 0.051 Uiso 1 1 calc R . .

loop_
_atom_site_aniso_label
_atom_site_aniso_U_11
_atom_site_aniso_U_22
_atom_site_aniso_U_33
_atom_site_aniso_U_23
_atom_site_aniso_U_13
_atom_site_aniso_U_12
Ru 0.02953(8) 0.02317(7) 0.03232(8) 0.00102(6) 0.00429(6) -0.00024(6)
P 0.0289(2) 0.0240(2) 0.0343(2) 0.00151(18) 0.0026(2) 0.0016(2)
Si 0.0318(3) 0.0232(3) 0.0321(3) 0.0010(2) 0.0030(2) 0.0014(2)
O 0.0409(8) 0.0268(7) 0.0438(8) 0.0060(6) 0.0143(7) 0.0048(7)
C1 0.0397(12) 0.0334(11) 0.0370(11) 0.0015(9) 0.0104(10) 0.0002(10)
C2 0.0375(12) 0.0254(9) 0.0327(10) 0.0009(8) 0.0040(9) -0.0007(8)
C3 0.0388(12) 0.0245(10) 0.0319(10) 0.0028(8) 0.0065(9) -0.0016(9)
C3A 0.0388(11) 0.0256(10) 0.0307(10) 0.0015(8) 0.0037(9) -0.0028(9)
C4 0.0436(12) 0.0314(11) 0.0415(12) 0.0054(9) 0.0042(10) 0.0016(10)
C5 0.0586(15) 0.0265(11) 0.0426(13) 0.0051(9) 0.0019(11) 0.0010(10)
C6 0.0616(15) 0.0312(11) 0.0406(12) 0.0058(9) 0.0099(12) -0.0045(12)
C7 0.0497(14) 0.0356(12) 0.0393(12) 0.0004(10) 0.0123(11) -0.0061(11)
C7A 0.0437(13) 0.0276(10) 0.0322(10) -0.0003(8) 0.0061(9) -0.0027(9)
C10 0.0446(13) 0.0315(10) 0.0459(12) 0.0104(9) 0.0112(11) -0.0011(9)
C11 0.0456(13) 0.0340(11) 0.0394(11) 0.0058(9) 0.0115(9) -0.0027(10)
C12 0.0399(11) 0.0304(10) 0.0503(12) 0.0060(10) 0.0145(9) -0.0046(10)
C13 0.0376(12) 0.0381(12) 0.0507(14) 0.0014(11) 0.0069(10) -0.0090(9)
C14 0.0438(13) 0.0288(10) 0.0539(14) 0.0019(10) 0.0133(11) -0.0078(10)
C15 0.0595(17) 0.0505(16) 0.0599(17) 0.0252(13) 0.0101(14) 0.0120(14)
C16 0.078(2) 0.0571(17) 0.0330(12) 0.0004(12) 0.0077(12) -0.0067(15)
C17 0.0470(15) 0.0442(13) 0.0707(18) 0.0067(15) 0.0212(14) 0.0045(11)
C18 0.0471(16) 0.067(2) 0.078(2) -0.0034(17) -0.0070(15) -0.0127(14)
C19 0.0607(17) 0.0296(12) 0.081(2) -0.0117(12) 0.0221(16) -0.0110(12)
C21 0.0418(12) 0.0244(9) 0.0411(12) -0.0005(8) 0.0097(11) 0.0007(9)
C22 0.066(2) 0.0528(17) 0.0677(19) -0.0259(15) -0.0092(16) 0.0001(14)
C23 0.068(2) 0.0487(16) 0.091(2) -0.0208(17) 0.0383(19) -0.0035(15)
C24 0.0482(15) 0.0413(14) 0.0608(17) 0.0048(12) -0.0176(13) 0.0051(12)
C25 0.052(2) 0.133(4) 0.111(3) 0.046(3) -0.022(2) -0.008(2)
C26 0.103(3) 0.146(5) 0.077(3) -0.050(3) -0.050(3) 0.047(3)
C31 0.0370(11) 0.0289(10) 0.0399(11) 0.0020(9) -0.0008(9) -0.0041(9)
C32 0.0472(13) 0.0441(13) 0.0425(12) -0.0013(11) -0.0008(10) -0.0101(11)
C33 0.0682(18) 0.0556(17) 0.0435(13) 0.0042(13) -0.0104(12) -0.0178(15)
C34 0.0515(15) 0.0524(16) 0.0760(18) 0.0043(16) -0.0233(14) -0.0100(14)
C35 0.0388(14) 0.0498(16) 0.090(2) -0.0019(16) -0.0087(14) -0.0036(12)
C36 0.0381(13) 0.0461(13) 0.0613(17) -0.0040(13) -0.0018(12) -0.0017(10)
C41 0.0308(10) 0.0263(10) 0.0389(11) -0.0014(8) 0.0060(9) 0.0018(8)
C42 0.0401(12) 0.0387(13) 0.0445(13) -0.0034(10) 0.0020(10) 0.0005(10)
C43 0.0538(17) 0.0606(18) 0.0544(16) -0.0224(14) 0.0088(13) -0.0142(14)
C44 0.0595(19) 0.0353(13) 0.088(2) -0.0223(14) 0.0225(17) -0.0076(12)
C45 0.0481(15) 0.0277(11) 0.092(2) 0.0037(12) 0.0152(16) 0.0061(11)
C46 0.0390(12) 0.0326(11) 0.0561(14) 0.0052(10) 0.0006(12) 0.0012(11)

loop_
_atom_type_symbol
_atom_type_description
_atom_type_scat_dispersion_real
_atom_type_scat_dispersion_imag
_atom_type_scat_source
C C 0.0033 0.0016 'International Tables Vol C Tables 4.2.6.8 and 6.1.1.4'
H H 0.0000 0.0000 'International Tables Vol C Tables 4.2.6.8 and 6.1.1.4'
O O 0.0106 0.0060 'International Tables Vol C Tables 4.2.6.8 and 6.1.1.4'
Si Si 0.0817 0.0704 'International Tables Vol C Tables 4.2.6.8 and 6.1.1.4'
P P 0.1023 0.0942 'International Tables Vol C Tables 4.2.6.8 and 6.1.1.4'
Ru Ru -1.2594 0.8363 'International Tables Vol C Tables 4.2.6.8 and 6.1.1.4'

loop_
_geom_angle_atom_site_label_1
_geom_angle_atom_site_label_2
_geom_angle_atom_site_label_3
_geom_angle
_geom_angle_site_symmetry_1
_geom_angle_site_symmetry_3
_geom_angle_publ_flag
C14 Ru C10 37.07(10) . . ?
C14 Ru C11 61.43(9) . . ?
C10 Ru C11 37.15(9) . . ?
C14 Ru C13 37.08(9) . . ?
C10 Ru C13 61.45(10) . . ?
C11 Ru C13 60.31(10) . . ?
C14 Ru P 152.45(7) . . ?
C10 Ru P 160.86(7) . . ?
C11 Ru P 124.28(6) . . ?
C13 Ru P 118.17(7) . . ?
C14 Ru Si 101.76(7) . . ?
C10 Ru Si 95.45(6) . . ?
C11 Ru Si 123.32(7) . . ?
C13 Ru Si 136.03(7) . . ?
P Ru Si 95.71(2) . . ?
C14 Ru C12 60.38(9) . . ?
C10 Ru C12 60.38(9) . . ?
C11 Ru C12 35.41(9) . . ?
C13 Ru C12 35.56(9) . . ?
P Ru C12 107.23(6) . . ?
Si Ru C12 155.80(6) . . ?
P Ru H1 74.0(13) . . ?
P Ru H2 74.6(13) . . ?
Si Ru H1 63.0(12) . . ?
Si Ru H2 63.8(13) . . ?
C10 Ru H1 97.5(13) . . ?
C10 Ru H2 124.4(13) . . ?
C11 Ru H1 89.1(13) . . ?
C11 Ru H2 155.0(13) . . ?
C12 Ru H1 115.6(12) . . ?
C12 Ru H2 129.3(13) . . ?
C13 Ru H1 149.1(13) . . ?
C13 Ru H2 97.3(13) . . ?
C14 Ru H1 133.1(13) . . ?
C14 Ru H2 94.2(13) . . ?
H1 Ru H2 113.5(18) . . ?
C3 P C21 99.36(10) . . ?
C3 P C24 100.85(12) . . ?
C21 P C24 104.09(12) . . ?
C3 P Ru 115.59(7) . . ?
C21 P Ru 117.06(7) . . ?
C24 P Ru 117.17(10) . . ?
O Si C41 98.48(9) . . ?
O Si C31 98.62(10) . . ?
C41 Si C31 104.12(10) . . ?
O Si Ru 114.66(6) . . ?
C41 Si Ru 115.66(7) . . ?
C31 Si Ru 121.66(8) . . ?
C2 O Si 129.73(15) . . ?
C7A C1 C2 102.23(18) . . ?
O C2 C3 132.3(2) . . ?
O C2 C1 114.89(19) . . ?
C3 C2 C1 112.79(19) . . ?
C2 C3 C3A 106.46(19) . . ?
C2 C3 P 126.60(17) . . ?
C3A C3 P 126.94(17) . . ?
C4 C3A C7A 118.5(2) . . ?
C4 C3A C3 132.1(2) . . ?
C7A C3A C3 109.30(19) . . ?
C3A C4 C5 119.2(2) . . ?
C6 C5 C4 121.4(2) . . ?
C5 C6 C7 120.1(2) . . ?
C7A C7 C6 118.8(2) . . ?
C7 C7A C3A 121.9(2) . . ?
C7 C7A C1 128.9(2) . . ?
C3A C7A C1 109.13(19) . . ?
C14 C10 C11 107.5(2) . . ?
C14 C10 C15 125.4(2) . . ?
C11 C10 C15 126.2(3) . . ?
C14 C10 Ru 71.43(13) . . ?
C11 C10 Ru 73.08(12) . . ?
C15 C10 Ru 129.95(18) . . ?
C12 C11 C10 108.4(2) . . ?
C12 C11 C16 125.9(2) . . ?
C10 C11 C16 125.1(3) . . ?
C12 C11 Ru 75.35(13) . . ?
C10 C11 Ru 69.77(12) . . ?
C16 C11 Ru 127.32(17) . . ?
C11 C12 C13 108.3(2) . . ?
C11 C12 C17 125.5(2) . . ?
C13 C12 C17 125.0(2) . . ?
C11 C12 Ru 69.24(13) . . ?
C13 C12 Ru 69.78(12) . . ?
C17 C12 Ru 136.32(17) . . ?
C12 C13 C14 107.7(2) . . ?
C12 C13 C18 126.9(2) . . ?
C14 C13 C18 123.5(3) . . ?
C12 C13 Ru 74.66(13) . . ?
C14 C13 Ru 69.19(13) . . ?
C18 C13 Ru 133.6(2) . . ?
C10 C14 C13 108.0(2) . . ?
C10 C14 C19 127.8(3) . . ?
C13 C14 C19 123.5(3) . . ?
C10 C14 Ru 71.50(13) . . ?
C13 C14 Ru 73.73(13) . . ?
C19 C14 Ru 128.22(18) . . ?
C23 C21 C22 110.9(3) . . ?
C23 C21 P 113.99(19) . . ?
C22 C21 P 110.78(17) . . ?
C25 C24 C26 107.0(4) . . ?
C25 C24 P 114.3(2) . . ?
C26 C24 P 110.3(2) . . ?
C32 C31 C36 116.6(2) . . ?
C32 C31 Si 124.83(19) . . ?
C36 C31 Si 118.39(19) . . ?
C31 C32 C33 121.1(3) . . ?
C34 C33 C32 120.5(3) . . ?
C33 C34 C35 120.1(3) . . ?
C34 C35 C36 119.4(3) . . ?
C35 C36 C31 122.4(3) . . ?
C42 C41 C46 117.6(2) . . ?
C42 C41 Si 118.70(17) . . ?
C46 C41 Si 123.73(19) . . ?
C43 C42 C41 121.5(3) . . ?
C44 C43 C42 119.5(3) . . ?
C45 C44 C43 120.5(3) . . ?
C44 C45 C46 119.6(3) . . ?
C45 C46 C41 121.3(3) . . ?

loop_
_geom_bond_atom_site_label_1
_geom_bond_atom_site_label_2
_geom_bond_distance
_geom_bond_site_symmetry_2
_geom_bond_publ_flag
Ru C14 2.237(2) . ?
Ru C10 2.238(2) . ?
Ru C11 2.282(2) . ?
Ru C13 2.297(2) . ?
Ru P 2.3081(5) . ?
Ru Si 2.3102(6) . ?
Ru C12 2.361(2) . ?
Ru H1 1.55 . ?
Ru H2 1.55 . ?
P C3 1.820(2) . ?
P C21 1.865(2) . ?
P C24 1.868(3) . ?
Si O 1.7053(16) . ?
Si C41 1.897(2) . ?
Si C31 1.906(2) . ?
O C2 1.333(3) . ?
C1 C7A 1.500(3) . ?
C1 C2 1.507(3) . ?
C2 C3 1.360(3) . ?
C3 C3A 1.491(3) . ?
C3A C4 1.394(3) . ?
C3A C7A 1.405(3) . ?
C4 C5 1.396(3) . ?
C5 C6 1.377(4) . ?
C6 C7 1.391(4) . ?
C7 C7A 1.381(3) . ?
C10 C14 1.422(4) . ?
C10 C11 1.440(3) . ?
C10 C15 1.507(4) . ?
C11 C12 1.414(4) . ?
C11 C16 1.502(4) . ?
C12 C13 1.424(4) . ?
C12 C17 1.499(3) . ?
C13 C14 1.443(4) . ?
C13 C18 1.488(4) . ?
C14 C19 1.501(4) . ?
C21 C23 1.513(4) . ?
C21 C22 1.517(4) . ?
C24 C25 1.459(5) . ?
C24 C26 1.514(5) . ?
C31 C32 1.386(3) . ?
C31 C36 1.398(4) . ?
C32 C33 1.395(4) . ?
C33 C34 1.366(5) . ?
C34 C35 1.368(5) . ?
C35 C36 1.384(4) . ?
C41 C42 1.393(3) . ?
C41 C46 1.396(3) . ?
C42 C43 1.384(4) . ?
C43 C44 1.382(5) . ?
C44 C45 1.374(5) . ?
C45 C46 1.388(4) . ?

loop_
_geom_torsion_atom_site_label_1
_geom_torsion_atom_site_label_2
_geom_torsion_atom_site_label_3
_geom_torsion_atom_site_label_4
_geom_torsion
_geom_torsion_site_symmetry_1
_geom_torsion_site_symmetry_2
_geom_torsion_site_symmetry_3
_geom_torsion_site_symmetry_4
_geom_torsion_publ_flag
C14 Ru P C3 -125.93(17) . . . . ?
C10 Ru P C3 128.9(2) . . . . ?
C11 Ru P C3 140.90(12) . . . . ?
C13 Ru P C3 -147.46(11) . . . . ?
Si Ru P C3 3.47(9) . . . . ?
C12 Ru P C3 175.68(11) . . . . ?
C14 Ru P C21 117.51(17) . . . . ?
C10 Ru P C21 12.3(2) . . . . ?
C11 Ru P C21 24.34(12) . . . . ?
C13 Ru P C21 95.98(12) . . . . ?
Si Ru P C21 -113.09(9) . . . . ?
C12 Ru P C21 59.12(11) . . . . ?
C14 Ru P C24 -7.22(19) . . . . ?
C10 Ru P C24 -112.4(2) . . . . ?
C11 Ru P C24 -100.39(14) . . . . ?
C13 Ru P C24 -28.74(14) . . . . ?
Si Ru P C24 122.19(12) . . . . ?
C12 Ru P C24 -65.61(13) . . . . ?
C14 Ru Si O 142.56(10) . . . . ?
C10 Ru Si O 179.54(10) . . . . ?
C11 Ru Si O -154.04(10) . . . . ?
C13 Ru Si O 125.88(12) . . . . ?
P Ru Si O -16.03(7) . . . . ?
C12 Ru Si O -177.61(17) . . . . ?
C14 Ru Si C41 28.95(11) . . . . ?
C10 Ru Si C41 65.93(11) . . . . ?
C11 Ru Si C41 92.35(11) . . . . ?
C13 Ru Si C41 12.27(13) . . . . ?
P Ru Si C41 -129.64(8) . . . . ?
C12 Ru Si C41 68.78(18) . . . . ?
C14 Ru Si C31 -98.96(11) . . . . ?
C10 Ru Si C31 -61.98(10) . . . . ?
C11 Ru Si C31 -35.56(11) . . . . ?
C13 Ru Si C31 -115.64(13) . . . . ?
P Ru Si C31 102.45(8) . . . . ?
C12 Ru Si C31 -59.13(18) . . . . ?
C41 Si O C2 154.0(2) . . . . ?
C31 Si O C2 -100.2(2) . . . . ?
Ru Si O C2 30.6(2) . . . . ?
Si O C2 C3 -25.7(4) . . . . ?
Si O C2 C1 156.11(17) . . . . ?
C7A C1 C2 O 176.26(19) . . . . ?
C7A C1 C2 C3 -2.3(3) . . . . ?
O C2 C3 C3A -175.2(2) . . . . ?
C1 C2 C3 C3A 3.0(3) . . . . ?
O C2 C3 P 4.8(4) . . . . ?
C1 C2 C3 P -176.93(17) . . . . ?
C21 P C3 C2 129.8(2) . . . . ?
C24 P C3 C2 -123.7(2) . . . . ?
Ru P C3 C2 3.7(2) . . . . ?
C21 P C3 C3A -50.1(2) . . . . ?
C24 P C3 C3A 56.3(2) . . . . ?
Ru P C3 C3A -176.30(17) . . . . ?
C2 C3 C3A C4 174.8(3) . . . . ?
P C3 C3A C4 -5.3(4) . . . . ?
C2 C3 C3A C7A -2.6(3) . . . . ?
P C3 C3A C7A 177.36(17) . . . . ?
C7A C3A C4 C5 -1.4(4) . . . . ?
C3 C3A C4 C5 -178.6(2) . . . . ?
C3A C4 C5 C6 0.2(4) . . . . ?
C4 C5 C6 C7 1.2(4) . . . . ?
C5 C6 C7 C7A -1.2(4) . . . . ?
C6 C7 C7A C3A -0.1(4) . . . . ?
C6 C7 C7A C1 177.5(2) . . . . ?
C4 C3A C7A C7 1.4(3) . . . . ?
C3 C3A C7A C7 179.2(2) . . . . ?
C4 C3A C7A C1 -176.6(2) . . . . ?
C3 C3A C7A C1 1.2(3) . . . . ?
C2 C1 C7A C7 -177.2(2) . . . . ?
C2 C1 C7A C3A 0.5(3) . . . . ?
C11 Ru C10 C14 115.7(2) . . . . ?
C13 Ru C10 C14 38.13(15) . . . . ?
P Ru C10 C14 132.23(19) . . . . ?
Si Ru C10 C14 -102.33(14) . . . . ?
C12 Ru C10 C14 79.02(16) . . . . ?
C14 Ru C10 C11 -115.7(2) . . . . ?
C13 Ru C10 C11 -77.55(16) . . . . ?
P Ru C10 C11 16.5(3) . . . . ?
Si Ru C10 C11 141.99(14) . . . . ?
C12 Ru C10 C11 -36.66(15) . . . . ?
C14 Ru C10 C15 121.0(3) . . . . ?
C11 Ru C10 C15 -123.3(3) . . . . ?
C13 Ru C10 C15 159.1(3) . . . . ?
P Ru C10 C15 -106.8(3) . . . . ?
Si Ru C10 C15 18.7(3) . . . . ?
C12 Ru C10 C15 -160.0(3) . . . . ?
C14 C10 C11 C12 2.4(3) . . . . ?
C15 C10 C11 C12 -166.5(2) . . . . ?
Ru C10 C11 C12 66.00(16) . . . . ?
C14 C10 C11 C16 174.4(2) . . . . ?
C15 C10 C11 C16 5.5(4) . . . . ?
Ru C10 C11 C16 -122.1(2) . . . . ?
C14 C10 C11 Ru -63.59(15) . . . . ?
C15 C10 C11 Ru 127.5(3) . . . . ?
C14 Ru C11 C12 -78.16(16) . . . . ?
C10 Ru C11 C12 -116.4(2) . . . . ?
C13 Ru C11 C12 -35.49(14) . . . . ?
P Ru C11 C12 70.11(15) . . . . ?
Si Ru C11 C12 -163.56(12) . . . . ?
C14 Ru C11 C10 38.21(15) . . . . ?
C13 Ru C11 C10 80.89(16) . . . . ?
P Ru C11 C10 -173.51(13) . . . . ?
Si Ru C11 C10 -47.19(17) . . . . ?
C12 Ru C11 C10 116.4(2) . . . . ?
C14 Ru C11 C16 157.6(3) . . . . ?
C10 Ru C11 C16 119.3(3) . . . . ?
C13 Ru C11 C16 -159.8(3) . . . . ?
P Ru C11 C16 -54.2(3) . . . . ?
Si Ru C11 C16 72.2(3) . . . . ?
C12 Ru C11 C16 -124.3(3) . . . . ?
C10 C11 C12 C13 -3.4(3) . . . . ?
C16 C11 C12 C13 -175.2(2) . . . . ?
Ru C11 C12 C13 59.01(16) . . . . ?
C10 C11 C12 C17 164.8(2) . . . . ?
C16 C11 C12 C17 -7.1(4) . . . . ?
Ru C11 C12 C17 -132.8(2) . . . . ?
C10 C11 C12 Ru -62.38(15) . . . . ?
C16 C11 C12 Ru 125.8(2) . . . . ?
C14 Ru C12 C11 81.38(16) . . . . ?
C10 Ru C12 C11 38.49(14) . . . . ?
C13 Ru C12 C11 119.9(2) . . . . ?
P Ru C12 C11 -125.56(13) . . . . ?
Si Ru C12 C11 35.2(2) . . . . ?
C14 Ru C12 C13 -38.48(15) . . . . ?
C10 Ru C12 C13 -81.37(16) . . . . ?
C11 Ru C12 C13 -119.9(2) . . . . ?
P Ru C12 C13 114.58(14) . . . . ?
Si Ru C12 C13 -84.6(2) . . . . ?
C14 Ru C12 C17 -158.4(3) . . . . ?
C10 Ru C12 C17 158.7(3) . . . . ?
C11 Ru C12 C17 120.2(4) . . . . ?
C13 Ru C12 C17 -119.9(4) . . . . ?
P Ru C12 C17 -5.3(3) . . . . ?
Si Ru C12 C17 155.4(2) . . . . ?
C11 C12 C13 C14 3.0(2) . . . . ?
C17 C12 C13 C14 -165.2(2) . . . . ?
Ru C12 C13 C14 61.69(15) . . . . ?
C11 C12 C13 C18 167.8(3) . . . . ?
C17 C12 C13 C18 -0.4(4) . . . . ?
Ru C12 C13 C18 -133.5(3) . . . . ?
C11 C12 C13 Ru -58.68(16) . . . . ?
C17 C12 C13 Ru 133.1(2) . . . . ?
C14 Ru C13 C12 116.2(2) . . . . ?
C10 Ru C13 C12 78.09(16) . . . . ?
C11 Ru C13 C12 35.34(14) . . . . ?
P Ru C13 C12 -80.14(15) . . . . ?
Si Ru C13 C12 143.99(12) . . . . ?
C10 Ru C13 C14 -38.12(15) . . . . ?
C11 Ru C13 C14 -80.87(17) . . . . ?
P Ru C13 C14 163.65(13) . . . . ?
Si Ru C13 C14 27.8(2) . . . . ?
C12 Ru C13 C14 -116.2(2) . . . . ?
C14 Ru C13 C18 -117.0(3) . . . . ?
C10 Ru C13 C18 -155.2(3) . . . . ?
C11 Ru C13 C18 162.1(3) . . . . ?
P Ru C13 C18 46.6(3) . . . . ?
Si Ru C13 C18 -89.2(3) . . . . ?
C12 Ru C13 C18 126.8(3) . . . . ?
C11 C10 C14 C13 -0.5(3) . . . . ?
C15 C10 C14 C13 168.5(2) . . . . ?
Ru C10 C14 C13 -65.22(16) . . . . ?
C11 C10 C14 C19 -170.8(2) . . . . ?
C15 C10 C14 C19 -1.8(4) . . . . ?
Ru C10 C14 C19 124.5(3) . . . . ?
C11 C10 C14 Ru 64.68(15) . . . . ?
C15 C10 C14 Ru -126.3(2) . . . . ?
C12 C13 C14 C10 -1.5(3) . . . . ?
C18 C13 C14 C10 -167.0(2) . . . . ?
Ru C13 C14 C10 63.76(15) . . . . ?
C12 C13 C14 C19 169.3(2) . . . . ?
C18 C13 C14 C19 3.9(4) . . . . ?
Ru C13 C14 C19 -125.4(2) . . . . ?
C12 C13 C14 Ru -65.27(16) . . . . ?
C18 C13 C14 Ru 129.3(3) . . . . ?
C11 Ru C14 C10 -38.29(14) . . . . ?
C13 Ru C14 C10 -115.9(2) . . . . ?
P Ru C14 C10 -148.34(13) . . . . ?
Si Ru C14 C10 83.41(14) . . . . ?
C12 Ru C14 C10 -79.01(15) . . . . ?
C10 Ru C14 C13 115.9(2) . . . . ?
C11 Ru C14 C13 77.60(16) . . . . ?
P Ru C14 C13 -32.4(2) . . . . ?
Si Ru C14 C13 -160.70(14) . . . . ?
C12 Ru C14 C13 36.88(15) . . . . ?
C10 Ru C14 C19 -124.0(3) . . . . ?
C11 Ru C14 C19 -162.3(3) . . . . ?
C13 Ru C14 C19 120.1(3) . . . . ?
P Ru C14 C19 87.7(3) . . . . ?
Si Ru C14 C19 -40.5(3) . . . . ?
C12 Ru C14 C19 157.0(3) . . . . ?
C3 P C21 C23 167.4(2) . . . . ?
C24 P C21 C23 63.6(3) . . . . ?
Ru P C21 C23 -67.5(2) . . . . ?
C3 P C21 C22 -66.7(2) . . . . ?
C24 P C21 C22 -170.5(2) . . . . ?
Ru P C21 C22 58.4(2) . . . . ?
C3 P C24 C25 165.8(3) . . . . ?
C21 P C24 C25 -91.5(3) . . . . ?
Ru P C24 C25 39.5(4) . . . . ?
C3 P C24 C26 45.1(3) . . . . ?
C21 P C24 C26 147.8(3) . . . . ?
Ru P C24 C26 -81.2(3) . . . . ?
O Si C31 C32 119.4(2) . . . . ?
C41 Si C31 C32 -139.5(2) . . . . ?
Ru Si C31 C32 -6.7(2) . . . . ?
O Si C31 C36 -55.4(2) . . . . ?
C41 Si C31 C36 45.6(2) . . . . ?
Ru Si C31 C36 178.47(16) . . . . ?
C36 C31 C32 C33 -1.4(4) . . . . ?
Si C31 C32 C33 -176.4(2) . . . . ?
C31 C32 C33 C34 0.3(4) . . . . ?
C32 C33 C34 C35 1.2(5) . . . . ?
C33 C34 C35 C36 -1.3(5) . . . . ?
C34 C35 C36 C31 0.1(5) . . . . ?
C32 C31 C36 C35 1.2(4) . . . . ?
Si C31 C36 C35 176.5(2) . . . . ?
O Si C41 C42 -51.6(2) . . . . ?
C31 Si C41 C42 -152.80(19) . . . . ?
Ru Si C41 C42 71.0(2) . . . . ?
O Si C41 C46 129.9(2) . . . . ?
C31 Si C41 C46 28.8(2) . . . . ?
Ru Si C41 C46 -107.4(2) . . . . ?
C46 C41 C42 C43 0.9(4) . . . . ?
Si C41 C42 C43 -177.7(2) . . . . ?
C41 C42 C43 C44 0.6(4) . . . . ?
C42 C43 C44 C45 -1.4(5) . . . . ?
C43 C44 C45 C46 0.7(5) . . . . ?
C44 C45 C46 C41 0.8(4) . . . . ?
C42 C41 C46 C45 -1.5(4) . . . . ?
Si C41 C46 C45 176.9(2) . . . . ?
